data_2225323
loop_
_publ_author_name
'Wardell, Solange M. S. V.'
'Harrison, William T. A.'
'Tiekink, Edward R. T.'
'de Lima, Geraldo M.'
'Wardell, James L.'

_publ_section_title
;
 <i>fac</i>-(2-Amidoethyl-\k^2^<i>C</i>^1^,<i>O</i>)aquatrichloridotin(IV)
 1,4,7,10,13,16-hexaoxacyclooctadecane (2/1)
;
_journal_issue 3
_journal_name_full 'Acta Crystallographica Section E'
_journal_page_first m312
_journal_page_last m313
_journal_paper_doi 10.1107/S1600536810005908
_journal_volume 66
_journal_year 2010
_chemical_formula_iupac '[Sn (C3 H6 N O) Cl3 (H2 O)]2, C12 H24 O6'
_chemical_formula_moiety '2(C3 H8 Cl3 N O2 Sn), C12 H24 O6'
_chemical_formula_sum 'C18 H40 Cl6 N2 O10 Sn2'
_chemical_formula_weight 894.64
_chemical_name_systematic
;
<i>fac</i>-(2-Amidoethyl-\k^2^<i>C</i>^1^,<i>O</i>)aquatrichloridotin(IV)--\
1,4,7,10,13,16-hexaoxacyclooctadecane (2/1)
;
_space_group_IT_number 14
_symmetry_cell_setting monoclinic
_symmetry_space_group_name_Hall '-P 2yn'
_symmetry_space_group_name_H-M 'P 1 21/n 1'
_atom_sites_solution_hydrogens geom
_atom_sites_solution_primary direct
_atom_sites_solution_secondary difmap
_audit_creation_method SHELXL-97
_cell_angle_alpha 90
_cell_angle_beta 105.814(2)
_cell_angle_gamma 90
_cell_formula_units_Z 2
_cell_length_a 10.1260(2)
_cell_length_b 10.0893(3)
_cell_length_c 15.8229(4)
_cell_measurement_reflns_used 9442
_cell_measurement_temperature 120(2)
_cell_measurement_theta_max 27.5
_cell_measurement_theta_min 2.9
_cell_volume 1555.35(7)
_computing_cell_refinement 'DENZO (Otwinowski & Minor, 1997) and COLLECT (Hooft, 1998)'
_computing_data_collection 'COLLECT (Hooft, 1998)'
_computing_data_reduction 'DENZO (Otwinowski & Minor, 1997) and COLLECT (Hooft, 1998)'
_computing_molecular_graphics 'DIAMOND (Brandenburg, 2006)'
_computing_publication_material 'publCIF (Westrip, 2010)'
_computing_structure_refinement 'SHELXL97 (Sheldrick, 2008)'
_computing_structure_solution 'SHELXS97 (Sheldrick, 2008)'
_diffrn_ambient_temperature 120(2)
_diffrn_detector_area_resol_mean 9.091
_diffrn_measured_fraction_theta_full 0.997
_diffrn_measured_fraction_theta_max 0.997
_diffrn_measurement_device_type 'Nonius KappaCCD area-detector'
_diffrn_measurement_method '\f and \w scans'
_diffrn_radiation_monochromator '10 cm confocal mirrors'
_diffrn_radiation_source 'Enraf Nonius FR591 rotating anode'
_diffrn_radiation_type MoK\a
_diffrn_radiation_wavelength 0.71073
_diffrn_reflns_av_R_equivalents 0.062
_diffrn_reflns_av_sigmaI/netI 0.042
_diffrn_reflns_limit_h_max 12
_diffrn_reflns_limit_h_min -13
_diffrn_reflns_limit_k_max 13
_diffrn_reflns_limit_k_min -13
_diffrn_reflns_limit_l_max 20
_diffrn_reflns_limit_l_min -20
_diffrn_reflns_number 19526
_diffrn_reflns_theta_full 27.5
_diffrn_reflns_theta_max 27.5
_diffrn_reflns_theta_min 3.0
_diffrn_standards_decay_% 0
_diffrn_standards_number 0
_exptl_absorpt_coefficient_mu 2.171
_exptl_absorpt_correction_T_max 0.746
_exptl_absorpt_correction_T_min 0.638
_exptl_absorpt_correction_type multi-scan
_exptl_absorpt_process_details '(SADABS; Sheldrick, 2007)'
_exptl_crystal_colour colourless
_exptl_crystal_density_diffrn 1.910
_exptl_crystal_density_method 'not measured'
_exptl_crystal_description prism
_exptl_crystal_F_000 888
_exptl_crystal_size_max 0.20
_exptl_crystal_size_mid 0.18
_exptl_crystal_size_min 0.02
_refine_diff_density_max 0.81
_refine_diff_density_min -1.31
_refine_ls_extinction_method none
_refine_ls_goodness_of_fit_ref 1.12
_refine_ls_hydrogen_treatment mixed
_refine_ls_matrix_type full
_refine_ls_number_parameters 184
_refine_ls_number_reflns 3555
_refine_ls_number_restraints 6
_refine_ls_restrained_S_all 1.12
_refine_ls_R_factor_all 0.043
_refine_ls_R_factor_gt 0.030
_refine_ls_shift/su_max 0.002
_refine_ls_shift/su_mean 0.000
_refine_ls_structure_factor_coef Fsqd
_refine_ls_weighting_details 'calc w=1/[\s^2^(Fo^2^)+(0.0486P)^2^] where P=(Fo^2^+2Fc^2^)/3'
_refine_ls_weighting_scheme calc
_refine_ls_wR_factor_gt 0.073
_refine_ls_wR_factor_ref 0.090
_reflns_number_gt 2981
_reflns_number_total 3555
_reflns_threshold_expression I>2\s(I)
_cod_data_source_file lh2997.cif
_cod_data_source_block I
_cod_original_sg_symbol_Hall '-P 2yn '
_cod_original_sg_symbol_H-M 'P 21/n'
_cod_original_formula_sum 'C18 H40 Cl6 N2 O10 Sn2 '
_cod_database_code 2225323
_cod_database_fobs_code 2225323

loop_
_symmetry_equiv_pos_as_xyz
'x, y, z'
'-x+1/2, y+1/2, -z+1/2'
'-x, -y, -z'
'x-1/2, -y-1/2, z-1/2'

loop_
_atom_site_type_symbol
_atom_site_label
_atom_site_fract_x
_atom_site_fract_y
_atom_site_fract_z
_atom_site_U_iso_or_equiv
_atom_site_adp_type
_atom_site_calc_flag
_atom_site_refinement_flags
_atom_site_occupancy
_atom_site_disorder_assembly
_atom_site_disorder_group
Sn Sn 0.78251(2) 0.23444(2) 0.571426(15) 0.01204(10) Uani d . 1 . .
Cl Cl1 0.77631(9) 0.37992(9) 0.68869(6) 0.0199(2) Uani d . 1 . .
Cl Cl2 0.64299(9) 0.07335(9) 0.62109(6) 0.0231(2) Uani d . 1 . .
Cl Cl3 0.99961(8) 0.13617(9) 0.65225(6) 0.0200(2) Uani d . 1 . .
O O1 0.5890(2) 0.3331(2) 0.49675(15) 0.0146(5) Uani d . 1 . .
O O1W 0.8950(2) 0.4054(2) 0.53264(16) 0.0139(5) Uani d D 1 . .
H H1W 0.859(3) 0.436(4) 0.4824(12) 0.021 Uiso d D 1 . .
H H2W 0.922(4) 0.471(2) 0.565(2) 0.021 Uiso d D 1 . .
N N1 0.4259(3) 0.3257(3) 0.3687(2) 0.0217(7) Uani d D 1 . .
H H1N 0.377(3) 0.386(3) 0.387(2) 0.033 Uiso d D 1 . .
H H2N 0.396(4) 0.290(4) 0.3164(14) 0.033 Uiso d D 1 . .
C C1 0.7646(3) 0.1561(3) 0.4426(2) 0.0155(7) Uani d . 1 . .
H H1A 0.8272 0.2038 0.4148 0.019 Uiso calc R 1 . .
H H1B 0.7894 0.0610 0.4465 0.019 Uiso calc R 1 . .
C C2 0.6165(3) 0.1739(4) 0.3884(2) 0.0191(8) Uani d . 1 . .
H H2A 0.6154 0.1925 0.3267 0.023 Uiso calc R 1 . .
H H2B 0.5663 0.0899 0.3890 0.023 Uiso calc R 1 . .
C C3 0.5422(3) 0.2844(3) 0.4209(2) 0.0157(7) Uani d . 1 . .
O O2 1.0228(2) 0.6214(2) 0.63876(15) 0.0146(5) Uani d . 1 . .
O O3 0.7765(2) 0.6756(2) 0.51861(15) 0.0146(5) Uani d . 1 . .
O O4 0.7319(2) 0.4951(2) 0.37156(15) 0.0140(5) Uani d . 1 . .
C C4 0.9395(4) 0.7297(3) 0.6529(3) 0.0172(8) Uani d . 1 . .
H H4A 0.9985 0.8011 0.6861 0.021 Uiso calc R 1 . .
H H4B 0.8774 0.6993 0.6877 0.021 Uiso calc R 1 . .
C C5 0.8571(4) 0.7812(3) 0.5659(3) 0.0175(8) Uani d . 1 . .
H H5A 0.7967 0.8541 0.5745 0.021 Uiso calc R 1 . .
H H5B 0.9190 0.8161 0.5323 0.021 Uiso calc R 1 . .
C C6 0.7026(3) 0.7148(4) 0.4323(2) 0.0165(7) Uani d . 1 . .
H H6A 0.7659 0.7537 0.4012 0.020 Uiso calc R 1 . .
H H6B 0.6326 0.7820 0.4349 0.020 Uiso calc R 1 . .
C C7 0.6351(3) 0.5932(3) 0.3852(2) 0.0156(7) Uani d . 1 . .
H H7A 0.5772 0.5525 0.4195 0.019 Uiso calc R 1 . .
H H7B 0.5741 0.6196 0.3274 0.019 Uiso calc R 1 . .
C C8 1.1285(3) 0.5885(3) 0.7162(2) 0.0148(7) Uani d . 1 . .
H H8A 1.0876 0.5676 0.7648 0.018 Uiso calc R 1 . .
H H8B 1.1917 0.6646 0.7342 0.018 Uiso calc R 1 . .
C C9 0.7943(3) 0.5295(3) 0.3033(2) 0.0149(7) Uani d . 1 . .
H H9A 0.8578 0.6050 0.3223 0.018 Uiso calc R 1 . .
H H9B 0.7227 0.5562 0.2498 0.018 Uiso calc R 1 . .

loop_
_atom_site_aniso_label
_atom_site_aniso_U_11
_atom_site_aniso_U_22
_atom_site_aniso_U_33
_atom_site_aniso_U_12
_atom_site_aniso_U_13
_atom_site_aniso_U_23
Sn 0.01329(15) 0.01173(14) 0.01132(15) -0.00019(8) 0.00373(10) 0.00053(9)
Cl1 0.0273(5) 0.0190(5) 0.0138(5) 0.0020(4) 0.0062(4) -0.0027(3)
Cl2 0.0223(4) 0.0194(5) 0.0303(5) -0.0025(4) 0.0118(4) 0.0071(4)
Cl3 0.0157(4) 0.0195(5) 0.0227(5) 0.0027(3) 0.0018(4) 0.0049(4)
O1 0.0164(12) 0.0174(13) 0.0101(12) 0.0007(10) 0.0036(10) -0.0028(10)
O1W 0.0189(12) 0.0094(12) 0.0121(13) 0.0002(10) 0.0023(10) 0.0026(10)
N1 0.0165(15) 0.0297(19) 0.0176(17) 0.0027(14) 0.0023(13) -0.0074(14)
C1 0.0176(17) 0.0149(18) 0.0152(18) 0.0015(14) 0.0062(14) -0.0013(14)
C2 0.0167(18) 0.024(2) 0.017(2) -0.0039(15) 0.0054(15) -0.0063(16)
C3 0.0115(16) 0.0186(18) 0.0194(19) -0.0020(14) 0.0084(14) 0.0025(15)
O2 0.0135(11) 0.0160(12) 0.0129(13) 0.0015(9) 0.0011(9) -0.0024(9)
O3 0.0142(12) 0.0128(12) 0.0154(13) 0.0005(10) 0.0017(10) -0.0002(10)
O4 0.0149(11) 0.0138(12) 0.0135(12) 0.0011(9) 0.0044(9) 0.0023(9)
C4 0.0170(18) 0.0160(18) 0.0194(19) -0.0013(14) 0.0060(15) -0.0088(14)
C5 0.0166(18) 0.0110(17) 0.025(2) -0.0019(14) 0.0050(15) -0.0037(15)
C6 0.0166(18) 0.0162(18) 0.017(2) 0.0029(14) 0.0051(15) 0.0022(14)
C7 0.0129(16) 0.0199(18) 0.0147(18) 0.0032(14) 0.0052(14) 0.0029(14)
C8 0.0176(17) 0.0154(17) 0.0110(17) 0.0003(14) 0.0029(14) -0.0008(14)
C9 0.0155(17) 0.0174(18) 0.0128(18) -0.0002(14) 0.0058(14) 0.0035(14)

loop_
_atom_type_symbol
_atom_type_description
_atom_type_scat_dispersion_real
_atom_type_scat_dispersion_imag
_atom_type_scat_source
C C 0.0030 0.0020 'International Tables Vol C Tables 4.2.6.8 and 6.1.1.4'
H H 0.0000 0.0000 'International Tables Vol C Tables 4.2.6.8 and 6.1.1.4'
Cl Cl 0.1480 0.1590 'International Tables Vol C Tables 4.2.6.8 and 6.1.1.4'
N N 0.0060 0.0030 'International Tables Vol C Tables 4.2.6.8 and 6.1.1.4'
O O 0.0110 0.0060 'International Tables Vol C Tables 4.2.6.8 and 6.1.1.4'
Sn Sn -0.6540 1.4250 'International Tables Vol C Tables 4.2.6.8 and 6.1.1.4'

loop_
_geom_angle_atom_site_label_1
_geom_angle_atom_site_label_2
_geom_angle_atom_site_label_3
_geom_angle_site_symmetry_1
_geom_angle_site_symmetry_3
_geom_angle
_geom_angle_publ_flag
C1 Sn O1 . . 80.00(11) ?
C1 Sn O1W . . 86.63(11) ?
O1 Sn O1W . . 87.14(8) ?
C1 Sn Cl1 . . 162.49(10) ?
O1 Sn Cl1 . . 86.08(6) ?
O1W Sn Cl1 . . 82.09(6) ?
C1 Sn Cl2 . . 98.92(10) ?
O1 Sn Cl2 . . 88.03(6) ?
O1W Sn Cl2 . . 171.91(6) ?
Cl1 Sn Cl2 . . 91.10(3) ?
C1 Sn Cl3 . . 100.34(10) ?
O1 Sn Cl3 . . 177.30(6) ?
O1W Sn Cl3 . . 90.20(6) ?
Cl1 Sn Cl3 . . 93.07(3) ?
Cl2 Sn Cl3 . . 94.55(3) ?
C3 O1 Sn . . 112.2(2) ?
Sn O1W H1W . . 115(3) ?
Sn O1W H2W . . 123(3) ?
H1W O1W H2W . . 106(4) ?
C3 N1 H1N . . 120(2) ?
C3 N1 H2N . . 119(2) ?
H1N N1 H2N . . 120.6(19) ?
C2 C1 Sn . . 107.9(2) ?
C2 C1 H1A . . 110.1 ?
Sn C1 H1A . . 110.1 ?
C2 C1 H1B . . 110.1 ?
Sn C1 H1B . . 110.1 ?
H1A C1 H1B . . 108.4 ?
C3 C2 C1 . . 113.6(3) ?
C3 C2 H2A . . 108.9 ?
C1 C2 H2A . . 108.9 ?
C3 C2 H2B . . 108.9 ?
C1 C2 H2B . . 108.9 ?
H2A C2 H2B . . 107.7 ?
O1 C3 N1 . . 121.1(3) ?
O1 C3 C2 . . 121.2(3) ?
N1 C3 C2 . . 117.7(3) ?
C8 O2 C4 . . 112.2(3) ?
C6 O3 C5 . . 111.8(3) ?
C9 O4 C7 . . 113.6(2) ?
O2 C4 C5 . . 108.9(3) ?
O2 C4 H4A . . 109.9 ?
C5 C4 H4A . . 109.9 ?
O2 C4 H4B . . 109.9 ?
C5 C4 H4B . . 109.9 ?
H4A C4 H4B . . 108.3 ?
O3 C5 C4 . . 108.7(3) ?
O3 C5 H5A . . 110.0 ?
C4 C5 H5A . . 110.0 ?
O3 C5 H5B . . 110.0 ?
C4 C5 H5B . . 110.0 ?
H5A C5 H5B . . 108.3 ?
O3 C6 C7 . . 107.4(3) ?
O3 C6 H6A . . 110.2 ?
C7 C6 H6A . . 110.2 ?
O3 C6 H6B . . 110.2 ?
C7 C6 H6B . . 110.2 ?
H6A C6 H6B . . 108.5 ?
O4 C7 C6 . . 113.4(3) ?
O4 C7 H7A . . 108.9 ?
C6 C7 H7A . . 108.9 ?
O4 C7 H7B . . 108.9 ?
C6 C7 H7B . . 108.9 ?
H7A C7 H7B . . 107.7 ?
O2 C8 C9 . 3_766 108.6(3) ?
O2 C8 H8A . . 110.0 ?
C9 C8 H8A 3_766 . 110.0 ?
O2 C8 H8B . . 110.0 ?
C9 C8 H8B 3_766 . 110.0 ?
H8A C8 H8B . . 108.4 ?
O4 C9 C8 . 3_766 108.9(3) ?
O4 C9 H9A . . 109.9 ?
C8 C9 H9A 3_766 . 109.9 ?
O4 C9 H9B . . 109.9 ?
C8 C9 H9B 3_766 . 109.9 ?
H9A C9 H9B . . 108.3 ?

loop_
_geom_bond_atom_site_label_1
_geom_bond_atom_site_label_2
_geom_bond_site_symmetry_2
_geom_bond_distance
_geom_bond_publ_flag
Sn C1 . 2.147(3) ?
Sn O1 . 2.228(2) ?
Sn O1W . 2.243(2) ?
Sn Cl1 . 2.3800(9) ?
Sn Cl2 . 2.4208(9) ?
Sn Cl3 . 2.4329(9) ?
O1 C3 . 1.263(4) ?
O1W H1W . 0.84(2) ?
O1W H2W . 0.84(3) ?
N1 C3 . 1.309(5) ?
N1 H1N . 0.88(3) ?
N1 H2N . 0.88(3) ?
C1 C2 . 1.522(5) ?
C1 H1A . 0.9900 ?
C1 H1B . 0.9900 ?
C2 C3 . 1.512(5) ?
C2 H2A . 0.9900 ?
C2 H2B . 0.9900 ?
O2 C8 . 1.429(4) ?
O2 C4 . 1.435(4) ?
O3 C6 . 1.423(4) ?
O3 C5 . 1.424(4) ?
O4 C9 . 1.434(4) ?
O4 C7 . 1.450(4) ?
C4 C5 . 1.496(5) ?
C4 H4A . 0.9900 ?
C4 H4B . 0.9900 ?
C5 H5A . 0.9900 ?
C5 H5B . 0.9900 ?
C6 C7 . 1.500(5) ?
C6 H6A . 0.9900 ?
C6 H6B . 0.9900 ?
C7 H7A . 0.9900 ?
C7 H7B . 0.9900 ?
C8 C9 3_766 1.502(5) ?
C8 H8A . 0.9900 ?
C8 H8B . 0.9900 ?
C9 C8 3_766 1.502(5) ?
C9 H9A . 0.9900 ?
C9 H9B . 0.9900 ?

loop_
_geom_hbond_atom_site_label_D
_geom_hbond_atom_site_label_H
_geom_hbond_atom_site_label_A
_geom_hbond_site_symmetry_A
_geom_hbond_distance_DH
_geom_hbond_distance_HA
_geom_hbond_distance_DA
_geom_hbond_angle_DHA
O1w H1w O4 1_555 0.84(2) 1.96(2) 2.784(3) 166(3)
O1w H2w O2 1_555 0.84(3) 2.01(3) 2.839(3) 169(4)
N1 H1n O3 3_666 0.88(3) 2.51(3) 3.061(4) 121(2)
N1 H2n Cl1 4_565 0.88(3) 2.68(3) 3.516(3) 161(3)

loop_
_geom_torsion_atom_site_label_1
_geom_torsion_atom_site_label_2
_geom_torsion_atom_site_label_3
_geom_torsion_atom_site_label_4
_geom_torsion_site_symmetry_1
_geom_torsion_site_symmetry_2
_geom_torsion_site_symmetry_3
_geom_torsion_site_symmetry_4
_geom_torsion
_geom_torsion_publ_flag
C1 Sn O1 C3 . . . . 12.0(2) ?
O1W Sn O1 C3 . . . . 99.0(2) ?
Cl1 Sn O1 C3 . . . . -178.7(2) ?
Cl2 Sn O1 C3 . . . . -87.5(2) ?
O1 Sn C1 C2 . . . . -18.7(2) ?
O1W Sn C1 C2 . . . . -106.4(2) ?
Cl1 Sn C1 C2 . . . . -56.6(4) ?
Cl2 Sn C1 C2 . . . . 67.6(2) ?
Cl3 Sn C1 C2 . . . . 164.0(2) ?
Sn C1 C2 C3 . . . . 24.0(4) ?
Sn O1 C3 N1 . . . . 177.0(3) ?
Sn O1 C3 C2 . . . . -1.3(4) ?
C1 C2 C3 O1 . . . . -15.9(5) ?
C1 C2 C3 N1 . . . . 165.8(3) ?
C8 O2 C4 C5 . . . . 165.3(3) ?
C6 O3 C5 C4 . . . . -175.7(3) ?
O2 C4 C5 O3 . . . . 57.7(4) ?
C5 O3 C6 C7 . . . . 173.4(3) ?
C9 O4 C7 C6 . . . . -75.0(4) ?
O3 C6 C7 O4 . . . . -65.3(3) ?
C4 O2 C8 C9 . . . 3_766 177.2(3) ?
C7 O4 C9 C8 . . . 3_766 -169.7(3) ?
